data_7049293
loop_
_publ_author_name
'Kalita, Pankaj'
'Malakar, Amit'
'Goura, Joydeb'
'Nayak, Subhashree'
'Herrera, Juan Manuel'
'Colacio, Enrique'
'Chandrasekhar, Vadapalli'

_publ_section_title
;
 Mononuclear lanthanide complexes assembled from a tridentate NNO donor
 ligand: design of a Dy<sup>III</sup> single-ion magnet.
;
_journal_issue 15
_journal_name_full 'Dalton transactions (Cambridge, England : 2003)'
_journal_page_first 4857
_journal_page_last 4866
_journal_paper_doi 10.1039/c9dt00504h
_journal_volume 48
_journal_year 2019
_chemical_formula_moiety 'C25 H22 Gd N9 O10, 3(C H4 O)'
_chemical_formula_sum 'C28 H34 Gd N9 O13'
_chemical_formula_weight 861.89
_space_group_crystal_system triclinic
_space_group_IT_number 2
_space_group_name_Hall '-P 1'
_space_group_name_H-M_alt 'P -1'
_symmetry_space_group_name_Hall '-P 1'
_symmetry_space_group_name_H-M 'P -1'
_atom_sites_solution_hydrogens mixed
_atom_sites_solution_primary dual
_audit_creation_date 2019-03-04
_audit_creation_method
;
Olex2 1.2
(compiled 2018.05.29 svn.r3508 for OlexSys, GUI svn.r5506)
;
_audit_update_record
;
2019-03-04 deposited with the CCDC.    2019-03-07 downloaded from the CCDC.
;
_cell_angle_alpha 94.1350(10)
_cell_angle_beta 104.9910(10)
_cell_angle_gamma 105.1770(10)
_cell_formula_units_Z 2
_cell_length_a 11.2570(4)
_cell_length_b 11.7166(4)
_cell_length_c 13.7355(5)
_cell_measurement_reflns_used 9938
_cell_measurement_temperature 100(2)
_cell_measurement_theta_max 28.34
_cell_measurement_theta_min 2.21
_cell_volume 1669.83(10)
_computing_cell_refinement
;
'SAINT V8.35A (?, 2016)'
;
_computing_data_collection
;
'SAINT V8.35A (?, 2016)'
;
_computing_data_reduction
;
'SAINT V8.35A (?, 2016)'
;
_computing_molecular_graphics 'Olex2 (Dolomanov et al., 2009)'
_computing_publication_material 'Olex2 (Dolomanov et al., 2009)'
_computing_structure_refinement 'ShelXL (Sheldrick, 2015)'
_computing_structure_solution 'ShelXT (Sheldrick, 2015)'
_diffrn_ambient_temperature 100(2)
_diffrn_detector 'Bruker APEX2 area detector'
_diffrn_detector_area_resol_mean 7.9
_diffrn_detector_type 'CCD area detector'
_diffrn_measured_fraction_theta_full 0.998
_diffrn_measured_fraction_theta_max 0.997
_diffrn_measurement_device 'three-circle diffractometer'
_diffrn_measurement_device_type 'Bruker SMART APEX2 area detector'
_diffrn_measurement_method '\w and \f scans'
_diffrn_measurement_specimen_support 'Mitegen 50um'
_diffrn_radiation_monochromator 'mirror optics'
_diffrn_radiation_probe x-ray
_diffrn_radiation_type MoK\a
_diffrn_radiation_wavelength 0.71073
_diffrn_reflns_av_R_equivalents 0.0500
_diffrn_reflns_av_unetI/netI 0.0661
_diffrn_reflns_Laue_measured_fraction_full 0.998
_diffrn_reflns_Laue_measured_fraction_max 0.997
_diffrn_reflns_limit_h_max 15
_diffrn_reflns_limit_h_min -15
_diffrn_reflns_limit_k_max 15
_diffrn_reflns_limit_k_min -15
_diffrn_reflns_limit_l_max 18
_diffrn_reflns_limit_l_min -18
_diffrn_reflns_number 25878
_diffrn_reflns_point_group_measured_fraction_full 0.998
_diffrn_reflns_point_group_measured_fraction_max 0.997
_diffrn_reflns_theta_full 26.000
_diffrn_reflns_theta_max 28.406
_diffrn_reflns_theta_min 2.566
_diffrn_source 'microfocus sealed X-ray tube'
_diffrn_source_type 'Incoatec I\ms'
_exptl_absorpt_coefficient_mu 2.065
_exptl_absorpt_correction_T_max 0.7457
_exptl_absorpt_correction_T_min 0.6219
_exptl_absorpt_correction_type multi-scan
_exptl_absorpt_process_details
;
SADABS-2014/4 (Bruker,2014/4) was used for absorption correction.
wR2(int) was 0.0755 before and 0.0520 after correction.
The Ratio of minimum to maximum transmission is 0.8340.
The \l/2 correction factor is 0.00150.
;
_exptl_crystal_colour yellow
_exptl_crystal_colour_primary yellow
_exptl_crystal_density_diffrn 1.714
_exptl_crystal_description block
_exptl_crystal_F_000 866
_exptl_crystal_size_max 0.2
_exptl_crystal_size_mid 0.15
_exptl_crystal_size_min 0.12
_refine_diff_density_max 1.346
_refine_diff_density_min -0.714
_refine_diff_density_rms 0.133
_refine_ls_extinction_method none
_refine_ls_goodness_of_fit_ref 1.022
_refine_ls_hydrogen_treatment mixed
_refine_ls_matrix_type full
_refine_ls_number_parameters 474
_refine_ls_number_reflns 8366
_refine_ls_number_restraints 4
_refine_ls_restrained_S_all 1.023
_refine_ls_R_factor_all 0.0535
_refine_ls_R_factor_gt 0.0376
_refine_ls_shift/su_max 0.002
_refine_ls_shift/su_mean 0.000
_refine_ls_structure_factor_coef Fsqd
_refine_ls_weighting_details 'w=1/[\s^2^(Fo^2^)+(0.0353P)^2^+0.5821P] where P=(Fo^2^+2Fc^2^)/3'
_refine_ls_weighting_scheme calc
_refine_ls_wR_factor_gt 0.0733
_refine_ls_wR_factor_ref 0.0778
_reflns_Friedel_coverage 0.000
_reflns_number_gt 6970
_reflns_number_total 8366
_reflns_threshold_expression 'I > 2\s(I)'
_cod_data_source_file c9dt00504h2.cif
_cod_data_source_block mono_gd
_cod_depositor_comments 'Adding full bibliography for 7049290--7049293.cif.'
_cod_database_code 7049293
_shelx_shelxl_version_number 2017/1
_shelx_space_group_comment
;
The symmetry employed for this shelxl refinement is uniquely defined
by the following loop, which should always be used as a source of
symmetry information in preference to the above space-group names.
They are only intended as comments.
;
_olex2_refinement_description
;
1. Fixed Uiso
 At 1.2 times of:
  All C(H) groups, All N(H) groups
 At 1.5 times of:
  All C(H,H,H) groups, All C(H,H,H,H,H,H) groups, All O(H) groups
2. Restrained distances
 O3-H3
 0.87 with sigma of 0.01
 C01C-H3
 1.913106 with sigma of 0.02
 Gd1-H3
 2.929969 with sigma of 0.02
 O0AA-C0AA \\sim O0AB-C0AA
 with sigma of 0.02
3. Uiso/Uaniso restraints and constraints
Uanis(O0AA) = Uanis(O0AB)
4. Others
 Sof(H0AE)=Sof(H0AF)=Sof(H0AG)=Sof(O0AB)=Sof(H0AH)=1-FVAR(1)
 Sof(O0AA)=Sof(H0AA)=Sof(H0AB)=Sof(H0AC)=Sof(H0AD)=FVAR(1)
5.a Riding coordinates:
 C0AA(H0AB,H0AC,H0AD), C0AA(H0AE,H0AF,H0AG)
5.b Aromatic/amide H refined with riding coordinates:
 N2(H2), N5(H5), C7(H7), C5(H5A), C24(H24), C12(H12), C17(H17), C19(H19),
 C3(H3A), C14(H14), C15(H15), C2(H2A), C21(H21), C10(H10), C11(H11), C23(H23),
 C9(H9), C22(H22)
5.c Idealised Me refined as rotating group:
 C01C(H01A,H01B,H01C), C25(H25A,H25B,H25C), C26(H26A,H26B,H26C)
5.d Idealised tetrahedral OH refined as rotating group:
 O7(H7A), O8(H8), O0AA(H0AA), O0AB(H0AH)
;
_olex2_submission_special_instructions 'No special instructions were received'

loop_
_space_group_symop_operation_xyz
'x, y, z'
'-x, -y, -z'

loop_
_atom_site_label
_atom_site_type_symbol
_atom_site_fract_x
_atom_site_fract_y
_atom_site_fract_z
_atom_site_U_iso_or_equiv
_atom_site_adp_type
_atom_site_occupancy
_atom_site_site_symmetry_order
_atom_site_calc_flag
_atom_site_refinement_flags_posn
_atom_site_refinement_flags_occupancy
_atom_site_disorder_assembly
_atom_site_disorder_group
Gd1 Gd 0.63364(2) 0.66413(2) 0.77552(2) 0.01268(6) Uani 1 1 d D . . .
O1 O 0.5190(2) 0.8028(2) 0.77943(16) 0.0164(5) Uani 1 1 d . . . .
O2 O 0.7546(2) 0.6429(2) 0.66876(16) 0.0164(5) Uani 1 1 d . . . .
O5 O 0.6056(2) 0.5024(2) 0.88812(18) 0.0218(5) Uani 1 1 d . . . .
O3 O 0.7625(2) 0.8666(2) 0.77505(18) 0.0190(5) Uani 1 1 d D . . .
H3 H 0.739(2) 0.9224(13) 0.804(3) 0.029 Uiso 1 1 d DR . . .
O4 O 0.6144(2) 0.4494(2) 0.73711(18) 0.0232(6) Uani 1 1 d . . . .
O12 O 0.2783(2) 0.9491(2) 1.10954(17) 0.0204(5) Uani 1 1 d . . . .
O13 O 0.1523(2) 0.9898(2) 0.97628(19) 0.0268(6) Uani 1 1 d . . . .
O11 O 0.7444(3) 0.7965(2) 0.24272(18) 0.0288(6) Uani 1 1 d . . . .
N1 N 0.6672(3) 0.7506(2) 0.96004(19) 0.0148(6) Uani 1 1 d . . . .
N3 N 0.8497(3) 0.6761(2) 0.9009(2) 0.0151(6) Uani 1 1 d . . . .
N2 N 0.7713(3) 0.7359(2) 1.0307(2) 0.0171(6) Uani 1 1 d . . . .
H2 H 0.775068 0.742878 1.095696 0.021 Uiso 1 1 calc R . . .
O10 O 0.9455(3) 0.8075(2) 0.30194(19) 0.0295(6) Uani 1 1 d . . . .
O7 O 0.4939(3) 0.9171(2) 0.6083(2) 0.0337(7) Uani 1 1 d . . . .
H7A H 0.502423 0.877843 0.657196 0.051 Uiso 1 1 calc GR . . .
N4 N 0.5006(3) 0.6420(2) 0.59017(19) 0.0147(6) Uani 1 1 d . . . .
N6 N 0.3924(3) 0.5603(2) 0.7366(2) 0.0156(6) Uani 1 1 d . . . .
N5 N 0.3710(3) 0.6213(3) 0.5772(2) 0.0194(6) Uani 1 1 d . . . .
H5 H 0.322540 0.636027 0.520997 0.023 Uiso 1 1 calc R . . .
N7 N 0.6009(3) 0.4187(3) 0.8225(2) 0.0223(7) Uani 1 1 d . . . .
N8 N 0.2414(3) 0.9494(2) 1.0161(2) 0.0198(6) Uani 1 1 d . . . .
N9 N 0.8359(3) 0.7864(3) 0.3107(2) 0.0213(7) Uani 1 1 d . . . .
O6 O 0.5845(3) 0.3161(2) 0.8378(2) 0.0387(7) Uani 1 1 d . . . .
C6 C 0.4796(3) 0.8224(3) 0.9413(2) 0.0136(7) Uani 1 1 d . . . .
C7 C 0.5893(3) 0.7897(3) 0.9980(2) 0.0153(7) Uani 1 1 d . . . .
H7 H 0.605878 0.797703 1.069945 0.018 Uiso 1 1 calc R . . .
C5 C 0.4079(3) 0.8612(3) 0.9988(2) 0.0150(7) Uani 1 1 d . . . .
H5A H 0.428699 0.858239 1.069988 0.018 Uiso 1 1 calc R . . .
C24 C 0.3333(3) 0.5168(3) 0.8061(3) 0.0188(7) Uani 1 1 d . . . .
H24 H 0.384835 0.504062 0.868637 0.023 Uiso 1 1 calc R . . .
C13 C 0.7713(3) 0.6775(3) 0.5842(2) 0.0151(7) Uani 1 1 d . . . .
C1 C 0.4493(3) 0.8292(3) 0.8349(2) 0.0145(7) Uani 1 1 d . . . .
C8 C 0.8693(3) 0.7103(3) 1.0002(2) 0.0144(7) Uani 1 1 d . . . .
O8 O 0.2331(3) 0.8615(3) 0.5195(3) 0.0499(9) Uani 1 1 d . . . .
H8 H 0.312264 0.869451 0.533223 0.075 Uiso 1 1 calc GR . . .
C12 C 0.9470(3) 0.6494(3) 0.8734(3) 0.0192(7) Uani 1 1 d . . . .
H12 H 0.934944 0.625868 0.803035 0.023 Uiso 1 1 calc R . . .
C18 C 0.6673(3) 0.6888(3) 0.5043(2) 0.0152(7) Uani 1 1 d . . . .
C17 C 0.6905(3) 0.7229(3) 0.4139(2) 0.0172(7) Uani 1 1 d . . . .
H17 H 0.621597 0.728645 0.359273 0.021 Uiso 1 1 calc R . . .
C4 C 0.3070(3) 0.9037(3) 0.9529(3) 0.0162(7) Uani 1 1 d . . . .
C16 C 0.8131(3) 0.7482(3) 0.4036(2) 0.0169(7) Uani 1 1 d . . . .
C20 C 0.3168(3) 0.5787(3) 0.6494(2) 0.0163(7) Uani 1 1 d . . . .
C19 C 0.5366(3) 0.6636(3) 0.5100(2) 0.0163(7) Uani 1 1 d . . . .
H19 H 0.471972 0.662927 0.449557 0.020 Uiso 1 1 calc R . . .
C3 C 0.2724(3) 0.9062(3) 0.8484(3) 0.0203(7) Uani 1 1 d . . . .
H3A H 0.200869 0.932919 0.817271 0.024 Uiso 1 1 calc R . . .
C14 C 0.8942(3) 0.7021(3) 0.5689(3) 0.0185(7) Uani 1 1 d . . . .
H14 H 0.963631 0.693270 0.621297 0.022 Uiso 1 1 calc R . . .
C15 C 0.9168(3) 0.7382(3) 0.4813(3) 0.0213(8) Uani 1 1 d . . . .
H15 H 1.000769 0.756022 0.473292 0.026 Uiso 1 1 calc R . . .
C2 C 0.3420(3) 0.8700(3) 0.7911(3) 0.0202(7) Uani 1 1 d . . . .
H2A H 0.318062 0.872079 0.719790 0.024 Uiso 1 1 calc R . . .
C21 C 0.1834(3) 0.5557(3) 0.6296(3) 0.0214(8) Uani 1 1 d . . . .
H21 H 0.133066 0.570960 0.567668 0.026 Uiso 1 1 calc R . . .
C10 C 1.0811(3) 0.6908(3) 1.0436(3) 0.0184(7) Uani 1 1 d . . . .
H10 H 1.160155 0.695820 1.092325 0.022 Uiso 1 1 calc R . . .
C11 C 1.0621(3) 0.6543(3) 0.9409(3) 0.0193(7) Uani 1 1 d . . . .
H11 H 1.127429 0.633327 0.918062 0.023 Uiso 1 1 calc R . . .
C23 C 0.2039(3) 0.4903(3) 0.7916(3) 0.0228(8) Uani 1 1 d . . . .
H23 H 0.166766 0.458333 0.842101 0.027 Uiso 1 1 calc R . . .
C9 C 0.9850(3) 0.7192(3) 1.0736(2) 0.0169(7) Uani 1 1 d . . . .
H9 H 0.996231 0.744840 1.143434 0.020 Uiso 1 1 calc R . . .
C22 C 0.1273(3) 0.5109(3) 0.7017(3) 0.0237(8) Uani 1 1 d . . . .
H22 H 0.037079 0.494128 0.690214 0.028 Uiso 1 1 calc R . . .
C01C C 0.8945(3) 0.9193(3) 0.7787(3) 0.0280(9) Uani 1 1 d D . . .
H01A H 0.899694 0.981807 0.734891 0.042 Uiso 1 1 calc GR . . .
H01B H 0.928869 0.857592 0.754686 0.042 Uiso 1 1 calc GR . . .
H01C H 0.944788 0.954540 0.848980 0.042 Uiso 1 1 calc GR . . .
C25 C 0.5566(4) 1.0403(4) 0.6450(3) 0.0450(12) Uani 1 1 d . . . .
H25A H 0.537934 1.087072 0.589590 0.068 Uiso 1 1 calc GR . . .
H25B H 0.649548 1.053132 0.669882 0.068 Uiso 1 1 calc GR . . .
H25C H 0.525424 1.065858 0.700763 0.068 Uiso 1 1 calc GR . . .
C26 C 0.2126(5) 0.9757(4) 0.5216(5) 0.0649(17) Uani 1 1 d . . . .
H26A H 0.263143 1.024169 0.482828 0.097 Uiso 1 1 calc GR . . .
H26B H 0.239352 1.015267 0.592326 0.097 Uiso 1 1 calc GR . . .
H26C H 0.121163 0.966741 0.491042 0.097 Uiso 1 1 calc GR . . .
O0AA O 0.2024(3) 0.5859(3) 0.3775(2) 0.0250(8) Uani 0.814(5) 1 d D P A 1
H0AA H 0.231319 0.535384 0.352333 0.038 Uiso 0.814(5) 1 calc GR P A 1
C0AA C 0.1914(4) 0.6722(4) 0.3138(3) 0.0389(10) Uani 1 1 d D . . .
H0AB H 0.162285 0.634090 0.242463 0.058 Uiso 0.814(5) 1 d R P A 1
H0AC H 0.129045 0.711450 0.327023 0.058 Uiso 0.814(5) 1 d R P A 1
H0AD H 0.275295 0.731910 0.327023 0.058 Uiso 0.814(5) 1 d R P A 1
H0AE H 0.118295 0.609390 0.268283 0.058 Uiso 0.186(5) 1 d R P A 2
H0AF H 0.181065 0.750790 0.300983 0.058 Uiso 0.186(5) 1 d R P A 2
H0AG H 0.271195 0.665420 0.300983 0.058 Uiso 0.186(5) 1 d R P A 2
O0AB O 0.1962(13) 0.6605(14) 0.4098(9) 0.0250(8) Uani 0.186(5) 1 d D P A 2
H0AH H 0.208814 0.727683 0.443118 0.038 Uiso 0.186(5) 1 calc GR P A 2

loop_
_atom_site_aniso_label
_atom_site_aniso_U_11
_atom_site_aniso_U_22
_atom_site_aniso_U_33
_atom_site_aniso_U_23
_atom_site_aniso_U_13
_atom_site_aniso_U_12
Gd1 0.01332(9) 0.01591(9) 0.01005(8) 0.00320(6) 0.00463(6) 0.00478(6)
O1 0.0163(12) 0.0207(13) 0.0151(12) 0.0047(9) 0.0064(10) 0.0078(10)
O2 0.0161(12) 0.0247(13) 0.0108(11) 0.0046(9) 0.0059(10) 0.0076(10)
O5 0.0241(14) 0.0246(14) 0.0191(13) 0.0066(10) 0.0082(11) 0.0083(11)
O3 0.0145(12) 0.0172(13) 0.0254(14) 0.0004(10) 0.0083(10) 0.0029(10)
O4 0.0310(15) 0.0202(14) 0.0209(13) 0.0046(10) 0.0118(12) 0.0068(11)
O12 0.0212(13) 0.0245(14) 0.0171(13) 0.0006(10) 0.0067(11) 0.0087(10)
O13 0.0181(13) 0.0348(16) 0.0316(15) 0.0028(12) 0.0057(12) 0.0169(11)
O11 0.0326(15) 0.0437(17) 0.0147(13) 0.0118(11) 0.0083(12) 0.0153(13)
N1 0.0157(14) 0.0206(15) 0.0091(13) 0.0043(11) 0.0024(11) 0.0076(11)
N3 0.0166(15) 0.0191(15) 0.0125(14) 0.0044(11) 0.0061(12) 0.0074(12)
N2 0.0188(15) 0.0273(17) 0.0098(14) 0.0055(12) 0.0051(12) 0.0128(12)
O10 0.0296(15) 0.0392(17) 0.0279(15) 0.0115(12) 0.0199(13) 0.0105(12)
O7 0.0392(17) 0.0351(17) 0.0257(15) 0.0131(12) 0.0063(13) 0.0096(13)
N4 0.0157(14) 0.0169(15) 0.0110(14) 0.0011(11) 0.0028(12) 0.0050(11)
N6 0.0158(14) 0.0129(14) 0.0185(15) 0.0010(11) 0.0072(12) 0.0029(11)
N5 0.0116(14) 0.0306(18) 0.0141(15) 0.0048(12) 0.0016(12) 0.0044(12)
N7 0.0186(16) 0.0225(17) 0.0301(18) 0.0106(14) 0.0104(14) 0.0081(13)
N8 0.0153(15) 0.0179(16) 0.0259(17) -0.0011(12) 0.0069(13) 0.0044(12)
N9 0.0302(18) 0.0221(17) 0.0146(15) 0.0025(12) 0.0105(14) 0.0087(13)
O6 0.055(2) 0.0219(16) 0.0523(19) 0.0215(13) 0.0294(16) 0.0162(14)
C6 0.0125(16) 0.0096(16) 0.0176(17) 0.0041(13) 0.0038(14) 0.0011(12)
C7 0.0166(17) 0.0201(18) 0.0110(16) 0.0045(13) 0.0061(14) 0.0055(14)
C5 0.0146(16) 0.0150(17) 0.0156(17) 0.0038(13) 0.0061(14) 0.0024(13)
C24 0.0235(19) 0.0180(18) 0.0201(18) 0.0036(14) 0.0129(15) 0.0078(14)
C13 0.0214(18) 0.0151(17) 0.0124(16) 0.0005(13) 0.0087(14) 0.0082(14)
C1 0.0135(16) 0.0125(17) 0.0160(17) 0.0012(13) 0.0036(14) 0.0023(13)
C8 0.0151(16) 0.0136(17) 0.0142(17) 0.0043(13) 0.0046(14) 0.0025(13)
O8 0.045(2) 0.0351(19) 0.063(2) 0.0002(16) 0.0011(18) 0.0153(15)
C12 0.0226(19) 0.0206(19) 0.0150(17) 0.0002(14) 0.0061(15) 0.0073(15)
C18 0.0185(17) 0.0150(17) 0.0127(16) 0.0016(13) 0.0076(14) 0.0029(13)
C17 0.0210(18) 0.0182(18) 0.0118(16) 0.0014(13) 0.0028(14) 0.0069(14)
C4 0.0124(16) 0.0135(17) 0.0201(18) -0.0018(13) 0.0049(14) 0.0003(13)
C16 0.0264(19) 0.0158(18) 0.0128(17) 0.0040(13) 0.0109(15) 0.0077(14)
C20 0.0149(17) 0.0165(18) 0.0157(17) 0.0002(13) 0.0043(14) 0.0022(13)
C19 0.0164(17) 0.0194(18) 0.0107(16) 0.0006(13) 0.0008(14) 0.0047(13)
C3 0.0165(18) 0.0209(19) 0.0236(19) 0.0034(14) 0.0035(15) 0.0077(14)
C14 0.0180(18) 0.0241(19) 0.0156(17) 0.0070(14) 0.0046(14) 0.0090(14)
C15 0.0225(19) 0.023(2) 0.0218(19) 0.0047(15) 0.0112(16) 0.0067(15)
C2 0.0202(18) 0.025(2) 0.0133(17) 0.0024(14) -0.0004(14) 0.0079(15)
C21 0.0161(18) 0.024(2) 0.0239(19) 0.0008(15) 0.0071(15) 0.0047(14)
C10 0.0134(17) 0.0223(19) 0.0191(18) 0.0053(14) 0.0031(14) 0.0056(14)
C11 0.0177(18) 0.0199(19) 0.0230(19) 0.0030(14) 0.0096(15) 0.0062(14)
C23 0.027(2) 0.0172(19) 0.029(2) 0.0048(15) 0.0180(17) 0.0042(15)
C9 0.0188(18) 0.0195(18) 0.0130(17) 0.0047(13) 0.0036(14) 0.0068(14)
C22 0.0174(18) 0.0194(19) 0.035(2) -0.0007(15) 0.0108(17) 0.0039(14)
C01C 0.0182(19) 0.024(2) 0.041(2) 0.0016(17) 0.0132(18) 0.0010(15)
C25 0.052(3) 0.033(3) 0.039(3) 0.015(2) 0.004(2) 0.002(2)
C26 0.048(3) 0.032(3) 0.101(5) 0.001(3) -0.006(3) 0.017(2)
O0AA 0.0222(16) 0.038(2) 0.0168(17) 0.0035(14) 0.0047(13) 0.0136(15)
C0AA 0.038(2) 0.040(3) 0.049(3) 0.016(2) 0.019(2) 0.019(2)
O0AB 0.0222(16) 0.038(2) 0.0168(17) 0.0035(14) 0.0047(13) 0.0136(15)

loop_
_atom_type_symbol
_atom_type_description
_atom_type_scat_dispersion_real
_atom_type_scat_dispersion_imag
_atom_type_scat_source
C C 0.0033 0.0016 'International Tables Vol C Tables 4.2.6.8 and 6.1.1.4'
H H 0.0000 0.0000 'International Tables Vol C Tables 4.2.6.8 and 6.1.1.4'
Gd Gd -0.1653 3.9035 'International Tables Vol C Tables 4.2.6.8 and 6.1.1.4'
N N 0.0061 0.0033 'International Tables Vol C Tables 4.2.6.8 and 6.1.1.4'
O O 0.0106 0.0060 'International Tables Vol C Tables 4.2.6.8 and 6.1.1.4'

loop_
_geom_angle_atom_site_label_1
_geom_angle_atom_site_label_2
_geom_angle_atom_site_label_3
_geom_angle
O1 Gd1 O5 117.68(8)
O1 Gd1 O3 67.89(8)
O1 Gd1 O4 144.56(8)
O1 Gd1 N1 70.21(8)
O1 Gd1 N3 125.64(8)
O1 Gd1 N4 76.43(8)
O1 Gd1 N6 68.70(8)
O2 Gd1 O1 127.45(8)
O2 Gd1 O5 114.53(8)
O2 Gd1 O3 74.95(8)
O2 Gd1 O4 71.27(8)
O2 Gd1 N1 138.71(8)
O2 Gd1 N3 77.93(8)
O2 Gd1 N4 69.86(8)
O2 Gd1 N6 124.70(8)
O5 Gd1 N1 67.89(8)
O5 Gd1 N3 69.82(8)
O5 Gd1 N4 124.45(8)
O5 Gd1 N6 72.15(8)
O3 Gd1 O5 142.29(8)
O3 Gd1 O4 144.44(8)
O3 Gd1 N1 81.38(8)
O3 Gd1 N3 77.49(8)
O3 Gd1 N4 93.25(8)
O3 Gd1 N6 134.63(8)
O4 Gd1 O5 50.95(8)
O4 Gd1 N1 118.04(8)
O4 Gd1 N3 84.85(8)
O4 Gd1 N4 85.47(8)
O4 Gd1 N6 76.03(8)
N1 Gd1 N6 95.96(9)
N3 Gd1 N1 64.06(8)
N3 Gd1 N6 141.47(8)
N4 Gd1 N1 145.77(9)
N4 Gd1 N3 147.79(8)
N4 Gd1 N6 64.15(9)
C1 O1 Gd1 135.6(2)
C13 O2 Gd1 138.6(2)
N7 O5 Gd1 95.50(18)
Gd1 O3 H3 113.8(13)
C01C O3 Gd1 134.1(2)
C01C O3 H3 106.3(13)
N7 O4 Gd1 98.02(19)
N2 N1 Gd1 115.87(18)
C7 N1 Gd1 128.3(2)
C7 N1 N2 114.9(3)
C8 N3 Gd1 119.0(2)
C8 N3 C12 117.1(3)
C12 N3 Gd1 123.9(2)
N1 N2 H2 119.9
C8 N2 N1 120.2(3)
C8 N2 H2 119.9
C25 O7 H7A 109.5
N5 N4 Gd1 114.00(18)
C19 N4 Gd1 130.2(2)
C19 N4 N5 115.0(3)
C24 N6 Gd1 124.9(2)
C20 N6 Gd1 116.1(2)
C20 N6 C24 116.6(3)
N4 N5 H5 119.4
C20 N5 N4 121.1(3)
C20 N5 H5 119.4
O5 N7 O4 115.5(3)
O6 N7 O5 122.9(3)
O6 N7 O4 121.5(3)
O12 N8 C4 118.5(3)
O13 N8 O12 122.4(3)
O13 N8 C4 119.1(3)
O11 N9 C16 118.6(3)
O10 N9 O11 122.4(3)
O10 N9 C16 118.9(3)
C5 C6 C7 115.8(3)
C5 C6 C1 119.4(3)
C1 C6 C7 124.4(3)
N1 C7 C6 126.0(3)
N1 C7 H7 117.0
C6 C7 H7 117.0
C6 C5 H5A 119.8
C4 C5 C6 120.4(3)
C4 C5 H5A 119.8
N6 C24 H24 118.1
N6 C24 C23 123.8(3)
C23 C24 H24 118.1
O2 C13 C18 121.7(3)
O2 C13 C14 120.0(3)
C14 C13 C18 118.3(3)
O1 C1 C6 121.8(3)
O1 C1 C2 120.4(3)
C2 C1 C6 117.7(3)
N3 C8 N2 118.4(3)
N3 C8 C9 122.5(3)
N2 C8 C9 119.1(3)
C26 O8 H8 109.5
N3 C12 H12 118.1
N3 C12 C11 123.8(3)
C11 C12 H12 118.1
C13 C18 C19 123.5(3)
C17 C18 C13 119.0(3)
C17 C18 C19 117.4(3)
C18 C17 H17 119.9
C16 C17 C18 120.3(3)
C16 C17 H17 119.9
C5 C4 N8 118.3(3)
C5 C4 C3 121.0(3)
C3 C4 N8 120.6(3)
C17 C16 N9 119.5(3)
C17 C16 C15 121.6(3)
C15 C16 N9 118.8(3)
N6 C20 N5 119.0(3)
N6 C20 C21 122.9(3)
N5 C20 C21 118.1(3)
N4 C19 C18 125.5(3)
N4 C19 H19 117.3
C18 C19 H19 117.3
C4 C3 H3A 120.3
C2 C3 C4 119.5(3)
C2 C3 H3A 120.3
C13 C14 H14 118.8
C15 C14 C13 122.3(3)
C15 C14 H14 118.8
C16 C15 H15 120.8
C14 C15 C16 118.3(3)
C14 C15 H15 120.8
C1 C2 H2A 119.1
C3 C2 C1 121.9(3)
C3 C2 H2A 119.1
C20 C21 H21 120.7
C22 C21 C20 118.6(3)
C22 C21 H21 120.7
C11 C10 H10 120.4
C9 C10 H10 120.4
C9 C10 C11 119.2(3)
C12 C11 C10 118.3(3)
C12 C11 H11 120.8
C10 C11 H11 120.8
C24 C23 H23 120.5
C24 C23 C22 118.9(3)
C22 C23 H23 120.5
C8 C9 H9 120.4
C10 C9 C8 119.1(3)
C10 C9 H9 120.4
C21 C22 C23 119.2(3)
C21 C22 H22 120.4
C23 C22 H22 120.4
O3 C01C H01A 109.5
O3 C01C H01B 109.5
O3 C01C H01C 109.5
H01A C01C H01B 109.5
H01A C01C H01C 109.5
H01B C01C H01C 109.5
O7 C25 H25A 109.5
O7 C25 H25B 109.5
O7 C25 H25C 109.5
H25A C25 H25B 109.5
H25A C25 H25C 109.5
H25B C25 H25C 109.5
O8 C26 H26A 109.5
O8 C26 H26B 109.5
O8 C26 H26C 109.5
H26A C26 H26B 109.5
H26A C26 H26C 109.5
H26B C26 H26C 109.5
C0AA O0AA H0AA 109.5
O0AA C0AA H0AB 109.5
O0AA C0AA H0AC 109.5
O0AA C0AA H0AD 109.4
H0AB C0AA H0AC 109.5
H0AB C0AA H0AD 109.5
H0AC C0AA H0AD 109.5
H0AE C0AA H0AF 109.5
H0AE C0AA H0AG 109.5
H0AF C0AA H0AG 109.5
O0AB C0AA H0AE 109.5
O0AB C0AA H0AF 109.3
O0AB C0AA H0AG 109.6
C0AA O0AB H0AH 109.5

loop_
_geom_bond_atom_site_label_1
_geom_bond_atom_site_label_2
_geom_bond_distance
Gd1 O1 2.330(2)
Gd1 O2 2.285(2)
Gd1 O5 2.538(2)
Gd1 O3 2.437(2)
Gd1 O4 2.473(2)
Gd1 N1 2.555(3)
Gd1 N3 2.554(3)
Gd1 N4 2.554(3)
Gd1 N6 2.562(3)
O1 C1 1.301(4)
O2 C13 1.299(4)
O5 N7 1.264(4)
O3 H3 0.875(9)
O3 C01C 1.438(4)
O4 N7 1.285(4)
O12 N8 1.243(4)
O13 N8 1.238(3)
O11 N9 1.236(4)
N1 N2 1.373(4)
N1 C7 1.290(4)
N3 C8 1.337(4)
N3 C12 1.347(4)
N2 H2 0.8800
N2 C8 1.370(4)
O10 N9 1.233(4)
O7 H7A 0.8400
O7 C25 1.419(5)
N4 N5 1.376(4)
N4 C19 1.288(4)
N6 C24 1.355(4)
N6 C20 1.346(4)
N5 H5 0.8800
N5 C20 1.352(4)
N7 O6 1.210(4)
N8 C4 1.434(4)
N9 C16 1.444(4)
C6 C7 1.439(4)
C6 C5 1.397(4)
C6 C1 1.425(4)
C7 H7 0.9500
C5 H5A 0.9500
C5 C4 1.382(4)
C24 H24 0.9500
C24 C23 1.364(5)
C13 C18 1.425(5)
C13 C14 1.412(5)
C1 C2 1.420(5)
C8 C9 1.399(4)
O8 H8 0.8400
O8 C26 1.415(5)
C12 H12 0.9500
C12 C11 1.370(5)
C18 C17 1.398(4)
C18 C19 1.447(4)
C17 H17 0.9500
C17 C16 1.380(5)
C4 C3 1.390(5)
C16 C15 1.400(5)
C20 C21 1.403(5)
C19 H19 0.9500
C3 H3A 0.9500
C3 C2 1.364(5)
C14 H14 0.9500
C14 C15 1.366(4)
C15 H15 0.9500
C2 H2A 0.9500
C21 H21 0.9500
C21 C22 1.371(5)
C10 H10 0.9500
C10 C11 1.388(5)
C10 C9 1.360(5)
C11 H11 0.9500
C23 H23 0.9500
C23 C22 1.388(5)
C9 H9 0.9500
C22 H22 0.9500
C01C H01A 0.9800
C01C H01B 0.9800
C01C H01C 0.9800
C25 H25A 0.9800
C25 H25B 0.9800
C25 H25C 0.9800
C26 H26A 0.9800
C26 H26B 0.9800
C26 H26C 0.9800
O0AA H0AA 0.8400
O0AA C0AA 1.394(5)
C0AA H0AB 0.9801
C0AA H0AC 0.9799
C0AA H0AD 0.9800
C0AA H0AE 0.9801
C0AA H0AF 0.9800
C0AA H0AG 0.9802
C0AA O0AB 1.325(11)
O0AB H0AH 0.8400

loop_
_geom_torsion_atom_site_label_1
_geom_torsion_atom_site_label_2
_geom_torsion_atom_site_label_3
_geom_torsion_atom_site_label_4
_geom_torsion
Gd1 O1 C1 C6 35.6(5)
Gd1 O1 C1 C2 -146.6(3)
Gd1 O2 C13 C18 -36.0(5)
Gd1 O2 C13 C14 145.6(3)
Gd1 O5 N7 O4 1.7(3)
Gd1 O5 N7 O6 -178.2(3)
Gd1 O4 N7 O5 -1.7(3)
Gd1 O4 N7 O6 178.2(3)
Gd1 N1 N2 C8 18.9(4)
Gd1 N1 C7 C6 -17.3(5)
Gd1 N3 C8 N2 0.9(4)
Gd1 N3 C8 C9 -179.9(2)
Gd1 N3 C12 C11 -179.1(3)
Gd1 N4 N5 C20 -20.1(4)
Gd1 N4 C19 C18 10.7(5)
Gd1 N6 C24 C23 162.4(3)
Gd1 N6 C20 N5 17.1(4)
Gd1 N6 C20 C21 -162.8(3)
O1 C1 C2 C3 -175.4(3)
O2 C13 C18 C17 -178.1(3)
O2 C13 C18 C19 0.2(5)
O2 C13 C14 C15 179.7(3)
O12 N8 C4 C5 0.3(4)
O12 N8 C4 C3 -177.6(3)
O13 N8 C4 C5 178.7(3)
O13 N8 C4 C3 0.9(5)
O11 N9 C16 C17 0.7(5)
O11 N9 C16 C15 -179.2(3)
N1 N2 C8 N3 -13.5(4)
N1 N2 C8 C9 167.3(3)
N3 C8 C9 C10 -0.9(5)
N3 C12 C11 C10 -1.1(5)
N2 N1 C7 C6 174.4(3)
N2 C8 C9 C10 178.3(3)
O10 N9 C16 C17 -179.2(3)
O10 N9 C16 C15 0.9(5)
N4 N5 C20 N6 2.3(5)
N4 N5 C20 C21 -177.9(3)
N6 C24 C23 C22 -1.4(5)
N6 C20 C21 C22 -1.0(5)
N5 N4 C19 C18 179.6(3)
N5 C20 C21 C22 179.1(3)
N8 C4 C3 C2 175.5(3)
N9 C16 C15 C14 180.0(3)
C6 C5 C4 N8 -176.2(3)
C6 C5 C4 C3 1.6(5)
C6 C1 C2 C3 2.5(5)
C7 N1 N2 C8 -171.3(3)
C7 C6 C5 C4 174.8(3)
C7 C6 C1 O1 1.7(5)
C7 C6 C1 C2 -176.2(3)
C5 C6 C7 N1 179.2(3)
C5 C6 C1 O1 174.7(3)
C5 C6 C1 C2 -3.1(5)
C5 C4 C3 C2 -2.3(5)
C24 N6 C20 N5 -179.6(3)
C24 N6 C20 C21 0.5(5)
C24 C23 C22 C21 0.8(5)
C13 C18 C17 C16 -1.7(5)
C13 C18 C19 N4 8.5(5)
C13 C14 C15 C16 -1.5(5)
C1 C6 C7 N1 -7.5(5)
C1 C6 C5 C4 1.2(5)
C8 N3 C12 C11 0.7(5)
C12 N3 C8 N2 -178.8(3)
C12 N3 C8 C9 0.3(5)
C18 C13 C14 C15 1.2(5)
C18 C17 C16 N9 -178.4(3)
C18 C17 C16 C15 1.5(5)
C17 C18 C19 N4 -173.2(3)
C17 C16 C15 C14 0.1(5)
C4 C3 C2 C1 0.2(5)
C20 N6 C24 C23 0.8(5)
C20 C21 C22 C23 0.3(5)
C19 N4 N5 C20 169.1(3)
C19 C18 C17 C16 179.9(3)
C14 C13 C18 C17 0.4(5)
C14 C13 C18 C19 178.6(3)
C11 C10 C9 C8 0.4(5)
C9 C10 C11 C12 0.5(5)
